data_7717496
loop_
_publ_author_name
'Shlyaykher, Alena'
'Zivkovic, Aleksandar'
'G\"unther, Hennes'
'Barba, Anna Lea'
'De Leeuw, Nora Henriette'
'Tambornino, Frank'

_publ_section_title
;
 Syntheses, XRD- and DFT studies on Pb[ChCN]2 (Ch=O, S, Se) and
 Pb[SeCN][OH]
;
_journal_name_full 'Dalton Transactions'
_journal_paper_doi 10.1039/D4DT02830A
_journal_year 2024
_chemical_formula_moiety 'C2 N2 Pb S2'
_chemical_formula_sum 'C2 N2 Pb S2'
_chemical_formula_weight 323.35
_chemical_name_systematic Pb(SCN)2
_space_group_crystal_system monoclinic
_space_group_IT_number 15
_space_group_name_Hall '-C 2yc'
_space_group_name_H-M_alt 'C 1 2/c 1'
_audit_creation_date 2022-09-07
_audit_creation_method
;
Olex2 1.5
(compiled 2022.04.07 svn.rca3783a0 for OlexSys, GUI svn.r6498)
;
_audit_update_record
;
2024-09-13 deposited with the CCDC.	2024-11-14 downloaded from the CCDC.
;
_cell_angle_alpha 90
_cell_angle_beta 92.734(7)
_cell_angle_gamma 90
_cell_formula_units_Z 4
_cell_length_a 9.6128(9)
_cell_length_b 6.5306(6)
_cell_length_c 8.1913(7)
_cell_measurement_reflns_used 14096
_cell_measurement_temperature 100
_cell_measurement_theta_max 30.01
_cell_measurement_theta_min 2.05
_cell_volume 513.64(8)
_computing_cell_refinement
;
X-Area Recipe 1.33.0.0 (STOE, 2015)
;
_computing_data_collection
;
X-Area WinXpose 2.0.22.0 (STOE, 2016)
;
_computing_data_reduction
;
X-Area Integrate 1.72.0.0 (STOE, 2018)
X-Area LANA 1.71.6.0 (STOE, 2017)
;
_computing_molecular_graphics 'Olex2 1.5 (Dolomanov et al., 2009)'
_computing_publication_material
;
STOE & Cie GmbH, X-Area, software package for collecting single-crystal or
multi-domain crystal data on STOE area-detector diffractometers, for image 
processing, for the correction and scaling of reflection intensities and 
for outlier rejection, version 1.81, Darmstadt 2018
;
_computing_structure_refinement 'XL  (Sheldrick, 2008)'
_computing_structure_solution 'XT  (Sheldrick, 2015)'
_diffrn_ambient_temperature 100
_diffrn_detector 'imaging plate area detector'
_diffrn_detector_area_resol_mean 6.67
_diffrn_detector_type 'STOE Imaging Plate'
_diffrn_measured_fraction_theta_full 0.996
_diffrn_measured_fraction_theta_max 0.997
_diffrn_measurement_details
;
 540 frames, detector distance = 80 mm
;
_diffrn_measurement_device '2-circle diffractometer'
_diffrn_measurement_device_type 'STOE IPDS II'
_diffrn_measurement_method '\w scans'
_diffrn_radiation_collimation '0.5 mm, multiple pinhole'
_diffrn_radiation_monochromator 'planar graphite'
_diffrn_radiation_polarisn_norm 0
_diffrn_radiation_probe x-ray
_diffrn_radiation_type 'Mo K\a'
_diffrn_radiation_wavelength 0.71073
_diffrn_radiation_xray_symbol K-L~2,3~
_diffrn_reflns_av_R_equivalents 0.0165
_diffrn_reflns_av_unetI/netI 0.0084
_diffrn_reflns_Laue_measured_fraction_full 0.996
_diffrn_reflns_Laue_measured_fraction_max 0.997
_diffrn_reflns_limit_h_max 13
_diffrn_reflns_limit_h_min -13
_diffrn_reflns_limit_k_max 9
_diffrn_reflns_limit_k_min -9
_diffrn_reflns_limit_l_max 11
_diffrn_reflns_limit_l_min -11
_diffrn_reflns_number 5951
_diffrn_reflns_point_group_measured_fraction_full 0.996
_diffrn_reflns_point_group_measured_fraction_max 0.997
_diffrn_reflns_theta_full 25.242
_diffrn_reflns_theta_max 30.488
_diffrn_reflns_theta_min 4.245
_diffrn_source 'sealed X-ray tube, 12 x 0.4 mm LF focus'
_diffrn_source_current 0.000
_diffrn_source_power 0.000
_diffrn_source_target Mo
_diffrn_source_type 'STOE C-Tech Mo LFF X-Ray Tube'
_diffrn_source_voltage 0
_exptl_absorpt_coefficient_mu 33.507
_exptl_absorpt_correction_T_max 0.0003
_exptl_absorpt_correction_T_min 0.0000
_exptl_absorpt_correction_type multi-scan
_exptl_absorpt_process_details
;
STOE X-Red32, absorption correction by Gaussian integration, analogous to
P. Coppens in: F. R. Ahmed (Editor), "Crystallographic Computing", Munksgaard,
Copenhagen (1970), 255 - 270. Afterwards scaling of reflection intensities was
performed within STOE LANA. J. Koziskova, F. Hahn, J. Richter, J. Kozisek, Acta
Chimica Slovaca, vol. 9, no. 2, 2016, pp. 136 - 140.
Finally a spherical absorption correction was done within STOE LANA.
;
_exptl_crystal_colour 'clear colourless'
_exptl_crystal_colour_lustre clear
_exptl_crystal_colour_primary colourless
_exptl_crystal_density_diffrn 4.181
_exptl_crystal_density_method 'not measured'
_exptl_crystal_description block
_exptl_crystal_F_000 560
_exptl_crystal_size_max 0.08
_exptl_crystal_size_mid 0.05
_exptl_crystal_size_min 0.03
_refine_diff_density_max 1.026
_refine_diff_density_min -1.403
_refine_diff_density_rms 0.176
_refine_ls_extinction_coef 0.00137(17)
_refine_ls_extinction_expression Fc^*^=kFc[1+0.001xFc^2^\l^3^/sin(2\q)]^-1/4^
_refine_ls_extinction_method 'SHELXL-2018/3 (Sheldrick 2018)'
_refine_ls_goodness_of_fit_ref 1.168
_refine_ls_hydrogen_treatment undef
_refine_ls_matrix_type full
_refine_ls_number_parameters 34
_refine_ls_number_reflns 786
_refine_ls_number_restraints 0
_refine_ls_restrained_S_all 1.168
_refine_ls_R_factor_all 0.0130
_refine_ls_R_factor_gt 0.0124
_refine_ls_shift/su_max 0.001
_refine_ls_shift/su_mean 0.000
_refine_ls_structure_factor_coef Fsqd
_refine_ls_weighting_details 'w=1/[\s^2^(Fo^2^)+(0.0219P)^2^] where P=(Fo^2^+2Fc^2^)/3'
_refine_ls_weighting_scheme calc
_refine_ls_wR_factor_gt 0.0303
_refine_ls_wR_factor_ref 0.0304
_reflns_Friedel_coverage 0.000
_reflns_number_gt 763
_reflns_number_total 786
_reflns_threshold_expression 'I > 2\s(I)'
_cod_data_source_file d4dt02830a2.cif
_cod_data_source_block Pb_(SCN)2
_cod_database_code 7717496
_shelx_shelxl_version_number 2018/3
_shelx_space_group_comment
;
The symmetry employed for this shelxl refinement is uniquely defined
by the following loop, which should always be used as a source of
symmetry information in preference to the above space-group names.
They are only intended as comments.
;
_shelx_estimated_absorpt_t_max 0.433
_shelx_estimated_absorpt_t_min 0.175
_olex2_refinement_description
;
;
_olex2_submission_special_instructions 'No special instructions were received'

loop_
_space_group_symop_operation_xyz
'x, y, z'
'-x, y, -z+1/2'
'x+1/2, y+1/2, z'
'-x+1/2, y+1/2, -z+1/2'
'-x, -y, -z'
'x, -y, z-1/2'
'-x+1/2, -y+1/2, -z'
'x+1/2, -y+1/2, z-1/2'

loop_
_atom_site_label
_atom_site_type_symbol
_atom_site_fract_x
_atom_site_fract_y
_atom_site_fract_z
_atom_site_U_iso_or_equiv
_atom_site_adp_type
_atom_site_occupancy
_atom_site_site_symmetry_order
_atom_site_calc_flag
_atom_site_refinement_flags_posn
_atom_site_refinement_flags_adp
_atom_site_refinement_flags_occupancy
_atom_site_disorder_assembly
_atom_site_disorder_group
Pb1 Pb 0.500000 1.38980(2) 0.250000 0.01488(7) Uani 1 2 d S T P . .
S1 S 0.70778(7) 1.06024(11) 0.32902(9) 0.01913(13) Uani 1 1 d . . . . .
N1 N 0.5568(3) 0.7269(4) 0.4464(3) 0.0179(4) Uani 1 1 d . . . . .
C1 C 0.6186(3) 0.8666(4) 0.3988(3) 0.0163(5) Uani 1 1 d . . . . .

loop_
_atom_site_aniso_label
_atom_site_aniso_U_11
_atom_site_aniso_U_22
_atom_site_aniso_U_33
_atom_site_aniso_U_23
_atom_site_aniso_U_13
_atom_site_aniso_U_12
Pb1 0.01518(8) 0.01371(8) 0.01579(8) 0.000 0.00114(4) 0.000
S1 0.0157(3) 0.0158(3) 0.0262(3) 0.0043(2) 0.0040(2) 0.0011(2)
N1 0.0183(10) 0.0181(10) 0.0172(10) 0.0003(8) 0.0008(8) -0.0003(8)
C1 0.0162(11) 0.0173(12) 0.0155(11) -0.0020(9) 0.0013(9) 0.0027(9)

loop_
_atom_type_symbol
_atom_type_description
_atom_type_scat_dispersion_real
_atom_type_scat_dispersion_imag
_atom_type_scat_source
C C 0.0033 0.0016 'International Tables Vol C Tables 4.2.6.8 and 6.1.1.4'
N N 0.0061 0.0033 'International Tables Vol C Tables 4.2.6.8 and 6.1.1.4'
Pb Pb -3.3944 10.1111 'International Tables Vol C Tables 4.2.6.8 and 6.1.1.4'
S S 0.1246 0.1234 'International Tables Vol C Tables 4.2.6.8 and 6.1.1.4'

loop_
_exptl_crystal_face_index_h
_exptl_crystal_face_index_k
_exptl_crystal_face_index_l
_exptl_crystal_face_perp_dist
1 0 0 0.0618
30 17 4 0.0728
16 13 30 0.0446
13 -14 30 0.0445
3 0 -5 0.0517
1 6 0 0.0995
1 1 30 0.0325
-4 -5 30 0.0407
-30 0 1 0.0526
-10 -6 1 0.0831
-16 -9 -30 0.0459
-17 11 -30 0.0449
-23 10 30 0.0688
-22 -5 30 0.0533
2 -30 1 0.0900
0 0 -1 0.0278

loop_
_geom_angle_atom_site_label_1
_geom_angle_atom_site_label_2
_geom_angle_atom_site_label_3
_geom_angle
_geom_angle_site_symmetry_1
_geom_angle_site_symmetry_3
_geom_angle_publ_flag
S1 Pb1 S1 87.77(3) 2_655 . ?
S1 Pb1 S1 72.686(12) . 4_655 ?
S1 Pb1 S1 144.31(2) 2_655 4_655 ?
S1 Pb1 S1 72.686(12) 2_655 3_455 ?
S1 Pb1 S1 138.17(3) 4_655 3_455 ?
S1 Pb1 S1 144.31(2) . 3_455 ?
N1 Pb1 S1 109.64(5) 1_565 . ?
N1 Pb1 S1 121.28(5) 6_575 3_455 ?
N1 Pb1 S1 75.99(5) 5_676 . ?
N1 Pb1 S1 144.22(5) 2_665 . ?
N1 Pb1 S1 75.52(5) 1_565 3_455 ?
N1 Pb1 S1 75.99(5) 6_575 2_655 ?
N1 Pb1 S1 80.36(5) 6_575 . ?
N1 Pb1 S1 80.36(5) 5_676 2_655 ?
N1 Pb1 S1 71.56(5) 5_676 3_455 ?
N1 Pb1 S1 144.22(5) 1_565 2_655 ?
N1 Pb1 S1 71.45(5) 2_665 3_455 ?
N1 Pb1 S1 75.52(5) 2_665 4_655 ?
N1 Pb1 S1 109.64(5) 2_665 2_655 ?
N1 Pb1 S1 71.56(5) 6_575 4_655 ?
N1 Pb1 S1 121.28(5) 5_676 4_655 ?
N1 Pb1 S1 71.45(5) 1_565 4_655 ?
N1 Pb1 N1 74.34(8) 6_575 2_665 ?
N1 Pb1 N1 74.34(8) 5_676 1_565 ?
N1 Pb1 N1 136.25(7) 6_575 1_565 ?
N1 Pb1 N1 136.25(7) 5_676 2_665 ?
N1 Pb1 N1 74.51(10) 1_565 2_665 ?
N1 Pb1 N1 146.98(11) 6_575 5_676 ?
Pb1 S1 Pb1 144.31(2) . 3_545 ?
C1 S1 Pb1 106.69(10) . 3_545 ?
C1 S1 Pb1 105.96(10) . . ?
Pb1 N1 Pb1 105.66(8) 5_676 1_545 ?
C1 N1 Pb1 131.5(2) . 5_676 ?
C1 N1 Pb1 121.2(2) . 1_545 ?
N1 C1 S1 178.7(3) . . ?

loop_
_geom_bond_atom_site_label_1
_geom_bond_atom_site_label_2
_geom_bond_distance
_geom_bond_site_symmetry_2
_geom_bond_publ_flag
Pb1 S1 2.9862(7) . ?
Pb1 S1 3.1180(7) 3_455 ?
Pb1 S1 3.1180(7) 4_655 ?
Pb1 S1 2.9862(7) 2_655 ?
Pb1 N1 2.682(2) 6_575 ?
Pb1 N1 2.766(2) 1_565 ?
Pb1 N1 2.766(2) 2_665 ?
Pb1 N1 2.682(2) 5_676 ?
S1 C1 1.645(3) . ?
N1 C1 1.166(4) . ?
